data_7052341
loop_
_publ_author_name
'Alba E. D\'iaz-\'Alvarez'
'Pascale Crochet'
'Maria Zablocka'
'Victorio Cadierno'
'Carine Duhayon'
'Jos\'e Gimeno'
'Jean-Pierre Majoral'

_publ_section_title
;
 Imination reactions of free and coordinated
 2-diphenylphosphino-1-phenyl-phospholane: Access to regioisomeric
 ruthenium(<small>II</small>) complexes containing novel
 iminophosphorane--phosphine ligands
;
_journal_issue 9
_journal_name_full 'New Journal of Chemistry'
_journal_page_first 1295
_journal_paper_doi 10.1039/b606781f
_journal_volume 30
_journal_year 2006
_chemical_formula_moiety 'C78 H72 Cl2 F8 N4 P4 Ru2, 2(F6 Sb)'
_chemical_formula_sum 'C78 H72 Cl2 F20 N4 P4 Ru2 Sb2'
_chemical_formula_weight 2085.86
_space_group_IT_number 2
_symmetry_cell_setting triclinic
_symmetry_space_group_name_Hall '-P 1'
_symmetry_space_group_name_H-M 'P -1'
_atom_sites_solution_hydrogens geom
_atom_sites_solution_primary direct
_audit_creation_date 06-04-10
_audit_creation_method CRYSTALS_ver_12.51
_cell_angle_alpha 101.298(17)
_cell_angle_beta 90.983(15)
_cell_angle_gamma 95.652(17)
_cell_formula_units_Z 1
_cell_length_a 9.2949(18)
_cell_length_b 12.576(3)
_cell_length_c 18.412(3)
_cell_measurement_reflns_used 3000
_cell_measurement_temperature 180
_cell_measurement_theta_max 24
_cell_measurement_theta_min 3
_cell_volume 2098.8(7)
_computing_cell_refinement 'CrysAlis RED, (Oxford Diffraction, 2002)'
_computing_data_collection 'Xcalibur, (Oxford Diffraction, 2002)'
_computing_data_reduction 'CrysAlis RED, (Oxford Diffraction, 2002)'
_computing_molecular_graphics 'CAMERON (Watkin et al., 1996)'
_computing_publication_material 'CRYSTALS (Betteridge et al., 2003)'
_computing_structure_refinement 'CRYSTALS (Betteridge et al., 2003)'
_computing_structure_solution 'SIR92 (Altomare et al., 1994)'
_diffrn_ambient_temperature 180
_diffrn_measured_fraction_theta_full 0.995
_diffrn_measured_fraction_theta_max 0.905
_diffrn_measurement_device_type 'Oxford Diffraction XCALIBUR'
_diffrn_measurement_method '\f & \w scans'
_diffrn_radiation_monochromator graphite
_diffrn_radiation_type 'Mo K\a'
_diffrn_radiation_wavelength 0.71073
_diffrn_reflns_av_R_equivalents 0.117
_diffrn_reflns_limit_h_max 13
_diffrn_reflns_limit_h_min -13
_diffrn_reflns_limit_k_max 18
_diffrn_reflns_limit_k_min -18
_diffrn_reflns_limit_l_max 27
_diffrn_reflns_limit_l_min -27
_diffrn_reflns_number 12150
_diffrn_reflns_theta_full 26.617
_diffrn_reflns_theta_max 32.069
_diffrn_reflns_theta_min 2.888
_diffrn_standards_number 0
_exptl_absorpt_coefficient_mu 1.218
_exptl_absorpt_correction_T_max 0.97
_exptl_absorpt_correction_T_min 0.78
_exptl_absorpt_correction_type multi-scan
_exptl_absorpt_process_details
;
[c.f. r.h. blessing, acta cryst. (1995), a51, 33-38]
;
_exptl_crystal_colour yellow
_exptl_crystal_density_diffrn 1.650
_exptl_crystal_description platelet
_exptl_crystal_F_000 1032
_exptl_crystal_size_max 0.28
_exptl_crystal_size_mid 0.13
_exptl_crystal_size_min 0.03
_refine_diff_density_max 2.09
_refine_diff_density_min -0.89
_refine_ls_extinction_method None
_refine_ls_goodness_of_fit_ref 1.1210
_refine_ls_hydrogen_treatment refU
_refine_ls_matrix_type full
_refine_ls_number_parameters 264
_refine_ls_number_reflns 2720
_refine_ls_number_restraints 0
_refine_ls_R_factor_all 0.3028
_refine_ls_R_factor_gt 0.0831
_refine_ls_shift/su_max 0.000295
_refine_ls_structure_factor_coef F
_refine_ls_weighting_details
;
Method, part 1, Chebychev polynomial, (Watkin, 1994, Prince, 1982)
[weight] = 1.0/[A~0~*T~0~(x)+A~1~*T~1~(x) ... +A~n-1~]*T~n-1~(x)]
where A~i~ are the Chebychev coefficients listed below and x= Fcalc/Fmax
Method = Robust Weighting (Prince, 1982)
W = [weight] * [1-(deltaF/6*sigmaF)^2^]^2^
A~i~ are:
6.86 -3.27 4.75 0.945
;
_refine_ls_weighting_scheme calc
_refine_ls_wR_factor_all 0.1228
_refine_ls_wR_factor_gt 0.0848
_refine_ls_wR_factor_ref 0.0848
_reflns_limit_h_max 13
_reflns_limit_h_min -13
_reflns_limit_k_max 17
_reflns_limit_k_min -18
_reflns_limit_l_max 27
_reflns_limit_l_min 0
_reflns_number_gt 2720
_reflns_number_total 6010
_reflns_threshold_expression I>2.0\s(I)
_cod_data_source_file b606781f.txt
_cod_data_source_block CRYSTALS_cif_2
_cod_depositor_comments
;
The following automatic conversions were performed:
'_symmetry_cell_setting' value 'Triclinic' changed to 'triclinic'
according to '/home/saulius/struct/CIF-dictionaries/cif_core.dic'
dictionary named 'cif_core.dic' version 2.4.1 from
2010-06-29.

'_refine_ls_hydrogen_treatment' value 'refu' changed to
'refU' according to '/home/saulius/struct/CIF-dictionaries/cif_core.dic'
dictionary named 'cif_core.dic' version 2.4.1 from 2010-06-29.

Automatic conversion script
Id: cif_fix_enum 1527 2010-12-29 10:47:43Z saulius 
;
_cod_original_sg_symbol_H-M 'P -1 '
_cod_database_code 7052341

loop_
_symmetry_equiv_pos_as_xyz
x,y,z
-x,-y,-z

loop_
_atom_site_label
_atom_site_type_symbol
_atom_site_fract_x
_atom_site_fract_y
_atom_site_fract_z
_atom_site_U_iso_or_equiv
_atom_site_occupancy
_atom_site_adp_type
_atom_site_refinement_flags_posn
_atom_site_refinement_flags_adp
_atom_site_refinement_flags_occupancy
_atom_site_disorder_assembly
_atom_site_disorder_group
_atom_site_attached_hydrogens
Ru1 Ru 0.84018(16) 0.63220(12) 0.69834(8) 0.0253 1.0000 Uani . . . . . .
P1 P 0.7352(4) 0.4521(4) 0.6984(2) 0.0214 1.0000 Uani . . . . . .
P2 P 0.7976(5) 0.2445(3) 0.7740(2) 0.0232 1.0000 Uani . . . . . .
Sb1 Sb 0.0000 0.0000 0.5000 0.0372 1.0000 Uani S . . . . .
Sb2 Sb 0.8741(4) -0.0312(3) 0.07142(19) 0.0653 0.5000 Uani . . . . . .
Cl1 Cl 1.0647(5) 0.5693(4) 0.6567(2) 0.0355 1.0000 Uani . . . . . .
C1 C 0.9715(19) 0.6444(14) 0.8616(10) 0.029(4) 1.0000 Uiso . . . . . .
C2 C 1.0414(18) 0.6614(14) 0.9323(9) 0.030(4) 1.0000 Uiso . . . . . .
C3 C 1.1806(17) 0.7071(13) 0.9460(9) 0.021(4) 1.0000 Uiso . . . . . .
C4 C 1.2455(18) 0.7309(13) 1.0123(9) 0.023(4) 1.0000 Uiso . . . . . .
C5 C 1.1747(17) 0.7077(13) 1.0751(8) 0.022(4) 1.0000 Uiso . . . . . .
C6 C 1.0369(18) 0.6546(13) 1.0614(9) 0.025(4) 1.0000 Uiso . . . . . .
C7 C 0.9714(18) 0.6328(13) 0.9946(9) 0.026(4) 1.0000 Uiso . . . . . .
C8 C 0.796(2) 0.6872(15) 0.5917(10) 0.036(4) 1.0000 Uiso . . . . . .
C9 C 0.669(2) 0.6594(16) 0.6239(11) 0.039(5) 1.0000 Uiso . . . . . .
C10 C 0.636(2) 0.7038(15) 0.6968(10) 0.038(5) 1.0000 Uiso . . . . . .
C11 C 0.733(2) 0.7812(15) 0.7436(10) 0.036(4) 1.0000 Uiso . . . . . .
C12 C 0.866(2) 0.8142(15) 0.7126(10) 0.039(5) 1.0000 Uiso . . . . . .
C13 C 0.898(2) 0.7743(16) 0.6426(11) 0.043(5) 1.0000 Uiso . . . . . .
C14 C 0.839(2) 0.6457(16) 0.5138(11) 0.043(5) 1.0000 Uiso . . . . . .
C15 C 0.701(2) 0.8339(15) 0.8222(11) 0.039(5) 1.0000 Uiso . . . . . .
C16 C 0.595(2) 0.7671(19) 0.8597(13) 0.057(6) 1.0000 Uiso . . . . . .
C17 C 0.656(3) 0.946(2) 0.8219(15) 0.076(8) 1.0000 Uiso . . . . . .
C18 C 0.6646(17) 0.3741(13) 0.6074(8) 0.022(4) 1.0000 Uiso . . . . . .
C19 C 0.7469(19) 0.3864(15) 0.5485(10) 0.034(4) 1.0000 Uiso . . . . . .
C20 C 0.705(2) 0.3254(15) 0.4750(10) 0.038(5) 1.0000 Uiso . . . . . .
C21 C 0.583(2) 0.2511(15) 0.4689(10) 0.035(4) 1.0000 Uiso . . . . . .
C22 C 0.499(2) 0.2432(15) 0.5267(10) 0.036(4) 1.0000 Uiso . . . . . .
C23 C 0.5412(19) 0.3030(14) 0.5957(9) 0.031(4) 1.0000 Uiso . . . . . .
C24 C 0.5854(19) 0.4604(14) 0.7608(10) 0.032(4) 1.0000 Uiso . . . . . .
C25 C 0.446(2) 0.4742(16) 0.7388(10) 0.040(5) 1.0000 Uiso . . . . . .
C26 C 0.336(2) 0.4882(16) 0.7897(11) 0.041(5) 1.0000 Uiso . . . . . .
C27 C 0.366(2) 0.4871(15) 0.8635(10) 0.036(4) 1.0000 Uiso . . . . . .
C28 C 0.505(2) 0.4750(18) 0.8855(12) 0.050(5) 1.0000 Uiso . . . . . .
C29 C 0.6179(17) 0.4635(13) 0.8376(9) 0.024(4) 1.0000 Uiso . . . . . .
C30 C 0.6426(17) 0.1660(13) 0.7225(9) 0.025(4) 1.0000 Uiso . . . . . .
C31 C 0.507(2) 0.1684(15) 0.7545(10) 0.038(5) 1.0000 Uiso . . . . . .
C32 C 0.386(2) 0.1046(18) 0.7157(12) 0.052(6) 1.0000 Uiso . . . . . .
C33 C 0.406(2) 0.0375(18) 0.6482(12) 0.049(5) 1.0000 Uiso . . . . . .
C34 C 0.536(2) 0.0346(17) 0.6184(11) 0.045(5) 1.0000 Uiso . . . . . .
C35 C 0.6583(17) 0.0981(13) 0.6546(9) 0.025(4) 1.0000 Uiso . . . . . .
C36 C 0.9584(18) 0.1716(13) 0.7527(9) 0.027(4) 1.0000 Uiso . . . . . .
C37 C 1.055(2) 0.2438(15) 0.7075(10) 0.038(5) 1.0000 Uiso . . . . . .
C38 C 0.9578(17) 0.3124(13) 0.6704(9) 0.023(4) 1.0000 Uiso . . . . . .
C39 C 0.8613(17) 0.3632(13) 0.7316(8) 0.022(4) 1.0000 Uiso . . . . . .
N1 N 0.9161(15) 0.6332(11) 0.8033(8) 0.027(4) 1.0000 Uiso . . . . . .
N2 N 1.2491(15) 0.7358(11) 1.1432(8) 0.030(3) 1.0000 Uiso . . . . . .
F3 F 1.2529(11) 0.7357(8) 0.8876(6) 0.042(3) 1.0000 Uiso . . . . . .
F4 F 1.3845(12) 0.7804(9) 1.0228(6) 0.048(3) 1.0000 Uiso . . . . . .
F6 F 0.9615(12) 0.6306(9) 1.1202(6) 0.043(3) 1.0000 Uiso . . . . . .
F7 F 0.8302(11) 0.5838(9) 0.9832(6) 0.042(3) 1.0000 Uiso . . . . . .
F8 F 0.900(3) -0.118(2) -0.0217(15) 0.068(3) 0.5000 Uiso . . . . . .
F9 F 0.971(3) 0.091(2) 0.0443(15) 0.068(3) 0.5000 Uiso . . . . . .
F10 F 1.056(3) -0.060(2) 0.0976(15) 0.068(3) 0.5000 Uiso . . . . . .
F11 F 0.843(3) 0.041(2) 0.1614(15) 0.068(3) 0.5000 Uiso . . . . . .
F12 F 0.699(3) 0.002(2) 0.0464(14) 0.068(3) 0.5000 Uiso . . . . . .
F13 F 0.754(3) -0.176(2) 0.0883(14) 0.068(3) 0.5000 Uiso . . . . . .
F14 F -0.1722(16) -0.0883(12) 0.4927(9) 0.085(4) 1.0000 Uiso . . . . . .
F15 F 0.0952(15) -0.1220(12) 0.4873(8) 0.076(4) 1.0000 Uiso . . . . . .
F16 F 0.0035(14) 0.0009(10) 0.6000(7) 0.061(3) 1.0000 Uiso . . . . . .
H91 H 0.5955 0.6044 0.5934 0.044(9) 1.0000 Uiso . . . . . .
H101 H 0.5409 0.6797 0.7161 0.044(9) 1.0000 Uiso . . . . . .
H121 H 0.9379 0.8690 0.7444 0.044(9) 1.0000 Uiso . . . . . .
H131 H 0.9911 0.8022 0.6231 0.044(9) 1.0000 Uiso . . . . . .
H141 H 0.9373 0.6803 0.5061 0.044(9) 1.0000 Uiso . . . . . .
H142 H 0.8394 0.5648 0.5052 0.044(9) 1.0000 Uiso . . . . . .
H143 H 0.7674 0.6645 0.4782 0.044(9) 1.0000 Uiso . . . . . .
H151 H 0.7943 0.8445 0.8519 0.044(9) 1.0000 Uiso . . . . . .
H171 H 0.6348 0.9815 0.8735 0.044(9) 1.0000 Uiso . . . . . .
H172 H 0.7361 0.9907 0.8030 0.044(9) 1.0000 Uiso . . . . . .
H173 H 0.5674 0.9390 0.7891 0.044(9) 1.0000 Uiso . . . . . .
H191 H 0.8372 0.4381 0.5563 0.044(9) 1.0000 Uiso . . . . . .
H201 H 0.7612 0.3362 0.4308 0.044(9) 1.0000 Uiso . . . . . .
H211 H 0.5558 0.2020 0.4199 0.044(9) 1.0000 Uiso . . . . . .
H221 H 0.4065 0.1940 0.5195 0.044(9) 1.0000 Uiso . . . . . .
H231 H 0.4801 0.2943 0.6388 0.044(9) 1.0000 Uiso . . . . . .
H251 H 0.4236 0.4741 0.6854 0.044(9) 1.0000 Uiso . . . . . .
H261 H 0.2360 0.4989 0.7730 0.044(9) 1.0000 Uiso . . . . . .
H271 H 0.2881 0.4950 0.9004 0.044(9) 1.0000 Uiso . . . . . .
H281 H 0.5248 0.4744 0.9389 0.044(9) 1.0000 Uiso . . . . . .
H291 H 0.7182 0.4577 0.8559 0.044(9) 1.0000 Uiso . . . . . .
H311 H 0.4958 0.2149 0.8044 0.044(9) 1.0000 Uiso . . . . . .
H321 H 0.2878 0.1076 0.7364 0.044(9) 1.0000 Uiso . . . . . .
H331 H 0.3218 -0.0098 0.6212 0.044(9) 1.0000 Uiso . . . . . .
H341 H 0.5464 -0.0141 0.5692 0.044(9) 1.0000 Uiso . . . . . .
H351 H 0.7552 0.0948 0.6319 0.044(9) 1.0000 Uiso . . . . . .
H361 H 1.0108 0.1652 0.7993 0.044(9) 1.0000 Uiso . . . . . .
H362 H 0.9307 0.0971 0.7221 0.044(9) 1.0000 Uiso . . . . . .
H371 H 1.1287 0.2935 0.7418 0.044(9) 1.0000 Uiso . . . . . .
H372 H 1.1060 0.1956 0.6685 0.044(9) 1.0000 Uiso . . . . . .
H381 H 1.0179 0.3705 0.6512 0.044(9) 1.0000 Uiso . . . . . .
H382 H 0.8976 0.2648 0.6287 0.044(9) 1.0000 Uiso . . . . . .
H391 H 0.9280 0.4127 0.7697 0.044(9) 1.0000 Uiso . . . . . .
H161 H 0.6290 0.6939 0.8586 0.044(9) 1.0000 Uiso . . . . . .
H162 H 0.5863 0.8049 0.9123 0.044(9) 1.0000 Uiso . . . . . .
H163 H 0.4982 0.7579 0.8333 0.044(9) 1.0000 Uiso . . . . . .

loop_
_atom_site_aniso_label
_atom_site_aniso_U_11
_atom_site_aniso_U_22
_atom_site_aniso_U_33
_atom_site_aniso_U_23
_atom_site_aniso_U_13
_atom_site_aniso_U_12
Ru1 0.0278(10) 0.0294(10) 0.0187(8) 0.0067(7) -0.0027(7) -0.0005(7)
P1 0.022(2) 0.028(2) 0.013(2) 0.0017(18) -0.0018(17) 0.0037(19)
P2 0.029(3) 0.022(2) 0.020(2) 0.0071(18) -0.0007(18) 0.0028(19)
Sb1 0.0396(14) 0.0349(13) 0.0337(12) 0.0014(10) 0.0065(10) -0.0025(10)
Sb2 0.089(3) 0.049(2) 0.056(2) 0.0009(16) -0.0137(18) 0.0187(19)
Cl1 0.026(2) 0.039(3) 0.040(3) 0.006(2) 0.005(2) 0.000(2)

loop_
_atom_type_symbol
_atom_type_scat_dispersion_real
_atom_type_scat_dispersion_imag
_atom_type_scat_Cromer_Mann_a1
_atom_type_scat_Cromer_Mann_b1
_atom_type_scat_Cromer_Mann_a2
_atom_type_scat_Cromer_Mann_b2
_atom_type_scat_Cromer_Mann_a3
_atom_type_scat_Cromer_Mann_b3
_atom_type_scat_Cromer_Mann_a4
_atom_type_scat_Cromer_Mann_b4
_atom_type_scat_Cromer_Mann_c
_atom_type_scat_source
C 0.0033 0.0016 2.3100 20.8439 1.0200 10.2075 1.5886 0.5687 0.8650 51.6512 0.2156 'International Tables Vol C 4.2.6.8 and 6.1.1.4'
H 0.0000 0.0000 0.4930 10.5109 0.3229 26.1257 0.1402 3.1424 0.0408 57.7998 0.0030 'International Tables Vol C 4.2.6.8 and 6.1.1.4'
Cl 0.1484 0.1585 11.4604 0.0104 7.1964 1.1662 6.2556 18.5194 1.6455 47.7784 -9.5574 'International Tables Vol C 4.2.6.8 and 6.1.1.4'
F 0.0171 0.0103 3.5392 10.2825 2.6412 4.2944 1.5170 0.2615 1.0243 26.1476 0.2776 'International Tables Vol C 4.2.6.8 and 6.1.1.4'
N 0.0061 0.0033 12.2126 0.0057 3.1322 9.8933 2.0125 28.9975 1.1663 0.5826 -11.5290 'International Tables Vol C 4.2.6.8 and 6.1.1.4'
P 0.1023 0.0942 6.4345 1.9067 4.1791 27.1570 1.7800 0.5260 1.4908 68.1645 1.1149 'International Tables Vol C 4.2.6.8 and 6.1.1.4'
Ru -1.2594 0.8363 19.2674 0.8085 12.9182 8.4347 4.8634 24.7997 1.5676 94.2928 5.3787 'International Tables Vol C 4.2.6.8 and 6.1.1.4'
Sb -0.5866 1.5461 19.6418 5.3034 19.0455 0.4607 5.0371 27.9074 2.6827 75.2825 4.5909 'International Tables Vol C 4.2.6.8 and 6.1.1.4'

loop_
_geom_angle_atom_site_label_1
_geom_angle_site_symmetry_1
_geom_angle_atom_site_label_2
_geom_angle_site_symmetry_2
_geom_angle_atom_site_label_3
_geom_angle_site_symmetry_3
_geom_angle
_geom_angle_publ_flag
P1 . Ru1 . Cl1 . 92.11(16) yes
P1 . Ru1 . C8 . 113.1(5) yes
Cl1 . Ru1 . C8 . 92.2(5) yes
P1 . Ru1 . C9 . 91.9(5) yes
Cl1 . Ru1 . C9 . 123.5(5) yes
C8 . Ru1 . C9 . 36.2(7) yes
P1 . Ru1 . C10 . 95.9(5) yes
Cl1 . Ru1 . C10 . 159.3(5) yes
C8 . Ru1 . C10 . 67.1(7) yes
C9 . Ru1 . C10 . 37.4(7) yes
P1 . Ru1 . C11 . 123.5(5) yes
Cl1 . Ru1 . C11 . 143.7(5) yes
C8 . Ru1 . C11 . 80.9(7) yes
C9 . Ru1 . C11 . 67.5(7) yes
C10 . Ru1 . C11 . 37.1(7) yes
P1 . Ru1 . C12 . 160.7(5) yes
Cl1 . Ru1 . C12 . 107.2(5) yes
C8 . Ru1 . C12 . 67.8(7) yes
C9 . Ru1 . C12 . 78.2(7) yes
C10 . Ru1 . C12 . 66.1(7) yes
P1 . Ru1 . C13 . 152.5(5) yes
Cl1 . Ru1 . C13 . 86.5(5) yes
C8 . Ru1 . C13 . 39.7(7) yes
C9 . Ru1 . C13 . 66.5(7) yes
C10 . Ru1 . C13 . 77.5(7) yes
P1 . Ru1 . N1 . 86.1(4) yes
Cl1 . Ru1 . N1 . 86.8(4) yes
C8 . Ru1 . N1 . 160.8(6) yes
C9 . Ru1 . N1 . 149.7(6) yes
C10 . Ru1 . N1 . 112.7(6) yes
C11 . Ru1 . C12 . 37.3(7) yes
C11 . Ru1 . C13 . 65.5(7) yes
C12 . Ru1 . C13 . 34.6(7) yes
C11 . Ru1 . N1 . 88.6(6) yes
C12 . Ru1 . N1 . 94.1(6) yes
C13 . Ru1 . N1 . 121.2(6) yes
Ru1 . P1 . C18 . 115.0(5) yes
Ru1 . P1 . C24 . 108.2(6) yes
C18 . P1 . C24 . 107.6(8) yes
Ru1 . P1 . C39 . 114.2(5) yes
C18 . P1 . C39 . 104.5(7) yes
C24 . P1 . C39 . 106.7(8) yes
N2 2_767 P2 . C30 . 104.3(7) yes
N2 2_767 P2 . C36 . 116.8(8) yes
C30 . P2 . C36 . 109.2(8) yes
N2 2_767 P2 . C39 . 119.8(7) yes
C30 . P2 . C39 . 110.8(7) yes
C36 . P2 . C39 . 95.8(7) yes
F14 2_556 Sb1 . F16 2_556 87.5(6) yes
F14 2_556 Sb1 . F15 2_556 88.7(6) yes
F16 2_556 Sb1 . F15 2_556 88.1(6) yes
F14 2_556 Sb1 . F14 . 179.994 yes
F16 2_556 Sb1 . F14 . 92.5(6) yes
F15 2_556 Sb1 . F14 . 91.3(6) yes
F14 2_556 Sb1 . F15 . 91.3(6) yes
F16 2_556 Sb1 . F15 . 91.9(6) yes
F15 2_556 Sb1 . F15 . 179.994 yes
F14 . Sb1 . F15 . 88.7(6) yes
F14 2_556 Sb1 . F16 . 92.5(6) yes
F16 2_556 Sb1 . F16 . 179.994 yes
F15 2_556 Sb1 . F16 . 91.9(6) yes
F14 . Sb1 . F16 . 87.5(6) yes
F15 . Sb1 . F16 . 88.1(6) yes
F9 2_755 Sb2 . Sb2 2_755 28.1(6) yes
F9 2_755 Sb2 . F8 . 28.2(9) yes
Sb2 2_755 Sb2 . F8 . 52.4(8) yes
F9 2_755 Sb2 . F9 . 69.8(12) yes
Sb2 2_755 Sb2 . F9 . 41.7(8) yes
F8 . Sb2 . F9 . 91.6(11) yes
F9 2_755 Sb2 . F10 . 67.7(10) yes
Sb2 2_755 Sb2 . F10 . 71.5(8) yes
F8 . Sb2 . F10 . 86.8(12) yes
F9 . Sb2 . F10 . 84.5(12) yes
F9 2_755 Sb2 . F11 . 154.8(11) yes
Sb2 2_755 Sb2 . F11 . 131.8(9) yes
F8 . Sb2 . F11 . 175.6(12) yes
F9 . Sb2 . F11 . 92.8(12) yes
F10 . Sb2 . F11 . 93.3(12) yes
F9 2_755 Sb2 . F12 . 112.5(10) yes
Sb2 2_755 Sb2 . F12 . 107.7(8) yes
F8 . Sb2 . F12 . 94.2(12) yes
F9 . Sb2 . F12 . 93.7(12) yes
F10 . Sb2 . F12 . 178.0(12) yes
F9 2_755 Sb2 . F13 . 105.7(9) yes
Sb2 2_755 Sb2 . F13 . 133.6(7) yes
F8 . Sb2 . F13 . 82.4(11) yes
F9 . Sb2 . F13 . 172.8(11) yes
F10 . Sb2 . F13 . 99.2(11) yes
F11 . Sb2 . F12 . 85.9(12) yes
F11 . Sb2 . F13 . 93.2(11) yes
F12 . Sb2 . F13 . 82.7(11) yes
C2 . C1 . N1 . 178.0(19) yes
C1 . C2 . C3 . 122.7(16) yes
C1 . C2 . C7 . 122.5(15) yes
C3 . C2 . C7 . 114.8(15) yes
C2 . C3 . C4 . 124.1(16) yes
C2 . C3 . F3 . 117.0(14) yes
C4 . C3 . F3 . 118.7(14) yes
C3 . C4 . C5 . 121.5(15) yes
C3 . C4 . F4 . 121.2(15) yes
C5 . C4 . F4 . 117.3(14) yes
C4 . C5 . C6 . 115.2(14) yes
C4 . C5 . N2 . 118.4(14) yes
C6 . C5 . N2 . 126.4(14) yes
C5 . C6 . C7 . 122.8(15) yes
C5 . C6 . F6 . 118.2(14) yes
C7 . C6 . F6 . 118.8(14) yes
C2 . C7 . C6 . 121.4(15) yes
C2 . C7 . F7 . 117.1(14) yes
C6 . C7 . F7 . 121.5(14) yes
Ru1 . C8 . C9 . 69.1(11) yes
Ru1 . C8 . C13 . 70.4(10) yes
C9 . C8 . C13 . 113.6(17) yes
Ru1 . C8 . C14 . 131.6(13) yes
C9 . C8 . C14 . 127.3(17) yes
C13 . C8 . C14 . 119.1(16) yes
Ru1 . C9 . C8 . 74.6(11) yes
Ru1 . C9 . C10 . 71.4(11) yes
C8 . C9 . C10 . 123.8(17) yes
Ru1 . C9 . H91 . 128.4 no
C8 . C9 . H91 . 118.1 no
C10 . C9 . H91 . 118.1 no
Ru1 . C10 . C9 . 71.2(11) yes
Ru1 . C10 . C11 . 73.5(11) yes
C9 . C10 . C11 . 122.0(17) yes
Ru1 . C10 . H101 . 128.7 no
C9 . C10 . H101 . 119.0 no
C11 . C10 . H101 . 119.0 no
Ru1 . C11 . C10 . 69.4(11) yes
Ru1 . C11 . C12 . 71.6(11) yes
C10 . C11 . C12 . 116.6(17) yes
Ru1 . C11 . C15 . 131.7(13) yes
C10 . C11 . C15 . 124.1(16) yes
C12 . C11 . C15 . 119.3(16) yes
Ru1 . C12 . C11 . 71.1(11) yes
Ru1 . C12 . C13 . 73.3(12) yes
C11 . C12 . C13 . 122.3(18) yes
Ru1 . C12 . H121 . 129.4 no
C11 . C12 . H121 . 118.8 no
C13 . C12 . H121 . 118.8 no
Ru1 . C13 . C8 . 70.0(10) yes
Ru1 . C13 . C12 . 72.1(12) yes
C8 . C13 . C12 . 121.7(17) yes
Ru1 . C13 . H131 . 131.9 no
C8 . C13 . H131 . 119.1 no
C12 . C13 . H131 . 119.1 no
C8 . C14 . H141 . 109.5 no
C8 . C14 . H142 . 109.5 no
H141 . C14 . H142 . 109.5 no
C8 . C14 . H143 . 109.5 no
H141 . C14 . H143 . 109.5 no
H142 . C14 . H143 . 109.5 no
C11 . C15 . C16 . 114.7(17) yes
C11 . C15 . C17 . 108.6(17) yes
C16 . C15 . C17 . 112.3(18) yes
C11 . C15 . H151 . 106.9 no
C16 . C15 . H151 . 106.9 no
C17 . C15 . H151 . 106.9 no
C15 . C16 . H161 . 109.5 no
C15 . C16 . H162 . 109.5 no
H161 . C16 . H162 . 109.5 no
C15 . C16 . H163 . 109.5 no
H161 . C16 . H163 . 109.5 no
H162 . C16 . H163 . 109.5 no
C15 . C17 . H171 . 109.5 no
C15 . C17 . H172 . 109.5 no
H171 . C17 . H172 . 109.5 no
C15 . C17 . H173 . 109.5 no
H171 . C17 . H173 . 109.5 no
H172 . C17 . H173 . 109.5 no
P1 . C18 . C19 . 116.0(12) yes
P1 . C18 . C23 . 125.1(12) yes
C19 . C18 . C23 . 118.8(15) yes
C18 . C19 . C20 . 120.6(16) yes
C18 . C19 . H191 . 119.7 no
C20 . C19 . H191 . 119.7 no
C19 . C20 . C21 . 116.7(16) yes
C19 . C20 . H201 . 121.7 no
C21 . C20 . H201 . 121.7 no
C20 . C21 . C22 . 122.0(17) yes
C20 . C21 . H211 . 119.0 no
C22 . C21 . H211 . 119.0 no
C21 . C22 . C23 . 119.7(17) yes
C21 . C22 . H221 . 120.2 no
C23 . C22 . H221 . 120.2 no
C22 . C23 . C18 . 122.0(16) yes
C22 . C23 . H231 . 119.0 no
C18 . C23 . H231 . 119.0 no
P1 . C24 . C25 . 123.1(14) yes
P1 . C24 . C29 . 117.4(13) yes
C25 . C24 . C29 . 119.2(16) yes
C24 . C25 . C26 . 121.4(17) yes
C24 . C25 . H251 . 119.3 no
C26 . C25 . H251 . 119.3 no
C25 . C26 . C27 . 119.3(18) yes
C25 . C26 . H261 . 120.4 no
C27 . C26 . H261 . 120.4 no
C26 . C27 . C28 . 119.3(18) yes
C26 . C27 . H271 . 120.4 no
C28 . C27 . H271 . 120.3 no
C27 . C28 . C29 . 123.5(19) yes
C27 . C28 . H281 . 118.2 no
C29 . C28 . H281 . 118.2 no
C24 . C29 . C28 . 117.3(16) yes
C24 . C29 . H291 . 121.4 no
C28 . C29 . H291 . 121.4 no
P2 . C30 . C31 . 119.0(12) yes
P2 . C30 . C35 . 120.8(12) yes
C31 . C30 . C35 . 120.1(15) yes
C30 . C31 . C32 . 119.2(17) yes
C30 . C31 . H311 . 120.4 no
C32 . C31 . H311 . 120.4 no
C31 . C32 . C33 . 119.0(20) yes
C31 . C32 . H321 . 120.5 no
C33 . C32 . H321 . 120.5 no
C32 . C33 . C34 . 122(2) yes
C32 . C33 . H331 . 119.2 no
C34 . C33 . H331 . 119.2 no
C33 . C34 . C35 . 121.3(19) yes
C33 . C34 . H341 . 119.3 no
C35 . C34 . H341 . 119.3 no
C34 . C35 . C30 . 118.8(16) yes
C34 . C35 . H351 . 120.6 no
C30 . C35 . H351 . 120.6 no
P2 . C36 . C37 . 104.7(11) yes
P2 . C36 . H361 . 110.6 no
C37 . C36 . H361 . 110.6 no
P2 . C36 . H362 . 110.6 no
C37 . C36 . H362 . 110.6 no
H361 . C36 . H362 . 109.5 no
C36 . C37 . C38 . 109.1(14) yes
C36 . C37 . H371 . 109.6 no
C38 . C37 . H371 . 109.6 no
C36 . C37 . H372 . 109.6 no
C38 . C37 . H372 . 109.6 no
H371 . C37 . H372 . 109.5 no
C37 . C38 . C39 . 105.4(13) yes
C37 . C38 . H381 . 110.5 no
C39 . C38 . H381 . 110.5 no
C37 . C38 . H382 . 110.5 no
C39 . C38 . H382 . 110.5 no
H381 . C38 . H382 . 109.5 no
C38 . C39 . P1 . 112.4(11) yes
C38 . C39 . P2 . 102.5(10) yes
P1 . C39 . P2 . 123.0(8) yes
C38 . C39 . H391 . 105.9 no
P1 . C39 . H391 . 105.9 no
P2 . C39 . H391 . 105.9 no
Ru1 . N1 . C1 . 171.5(14) yes
C5 . N2 . P2 2_767 134.2(12) yes

loop_
_geom_bond_atom_site_label_1
_geom_bond_site_symmetry_1
_geom_bond_atom_site_label_2
_geom_bond_site_symmetry_2
_geom_bond_distance
_geom_bond_publ_flag
Ru1 . P1 . 2.376(5) yes
Ru1 . Cl1 . 2.390(5) yes
Ru1 . C8 . 2.250(18) yes
Ru1 . C9 . 2.18(2) yes
Ru1 . C10 . 2.182(19) yes
Ru1 . C11 . 2.234(19) yes
Ru1 . C12 . 2.241(19) yes
Ru1 . C13 . 2.26(2) yes
Ru1 . N1 . 2.043(14) yes
P1 . C18 . 1.841(16) yes
P1 . C24 . 1.818(18) yes
P1 . C39 . 1.872(16) yes
P2 . N2 2_767 1.570(15) yes
P2 . C30 . 1.804(16) yes
P2 . C36 . 1.838(17) yes
P2 . C39 . 1.867(16) yes
Sb1 . F14 2_556 1.843(15) yes
Sb1 . F16 2_556 1.839(12) yes
Sb1 . F15 2_556 1.823(15) yes
Sb1 . F14 . 1.843(15) yes
Sb1 . F15 . 1.823(15) yes
Sb1 . F16 . 1.839(12) yes
Sb2 . F9 2_755 2.62(3) yes
Sb2 . Sb2 2_755 3.697(8) yes
Sb2 . F8 . 1.88(3) yes
Sb2 . F9 . 1.86(3) yes
Sb2 . F10 . 1.84(3) yes
Sb2 . F11 . 1.77(3) yes
Sb2 . F12 . 1.79(3) yes
Sb2 . F13 . 2.11(3) yes
C1 . C2 . 1.41(2) yes
C1 . N1 . 1.16(2) yes
C2 . C3 . 1.36(2) yes
C2 . C7 . 1.42(2) yes
C3 . C4 . 1.32(2) yes
C3 . F3 . 1.366(18) yes
C4 . C5 . 1.41(2) yes
C4 . F4 . 1.371(19) yes
C5 . C6 . 1.38(2) yes
C5 . N2 . 1.39(2) yes
C6 . C7 . 1.33(2) yes
C6 . F6 . 1.365(18) yes
C7 . F7 . 1.388(19) yes
C8 . C9 . 1.38(3) yes
C8 . C13 . 1.53(3) yes
C8 . C14 . 1.50(3) yes
C9 . C10 . 1.40(3) yes
C9 . H91 . 1.000 no
C10 . C11 . 1.40(3) yes
C10 . H101 . 1.000 no
C11 . C12 . 1.43(3) yes
C11 . C15 . 1.52(3) yes
C12 . C13 . 1.34(3) yes
C12 . H121 . 1.000 no
C13 . H131 . 1.000 no
C14 . H141 . 1.000 no
C14 . H142 . 1.000 no
C14 . H143 . 1.000 no
C15 . C16 . 1.50(3) yes
C15 . C17 . 1.51(3) yes
C15 . H151 . 1.000 no
C16 . H161 . 1.000 no
C16 . H162 . 1.000 no
C16 . H163 . 1.000 no
C17 . H171 . 1.000 no
C17 . H172 . 1.000 no
C17 . H173 . 1.000 no
C18 . C19 . 1.36(2) yes
C18 . C23 . 1.37(2) yes
C19 . C20 . 1.45(3) yes
C19 . H191 . 1.000 no
C20 . C21 . 1.39(2) yes
C20 . H201 . 1.000 no
C21 . C22 . 1.34(2) yes
C21 . H211 . 1.000 no
C22 . C23 . 1.37(2) yes
C22 . H221 . 1.000 no
C23 . H231 . 1.000 no
C24 . C25 . 1.39(3) yes
C24 . C29 . 1.43(2) yes
C25 . C26 . 1.40(3) yes
C25 . H251 . 1.000 no
C26 . C27 . 1.39(3) yes
C26 . H261 . 1.000 no
C27 . C28 . 1.38(3) yes
C27 . H271 . 1.000 no
C28 . C29 . 1.38(3) yes
C28 . H281 . 1.000 no
C29 . H291 . 1.000 no
C30 . C31 . 1.40(2) yes
C30 . C35 . 1.39(2) yes
C31 . C32 . 1.41(3) yes
C31 . H311 . 1.000 no
C32 . C33 . 1.38(3) yes
C32 . H321 . 1.000 no
C33 . C34 . 1.33(3) yes
C33 . H331 . 1.000 no
C34 . C35 . 1.40(3) yes
C34 . H341 . 1.000 no
C35 . H351 . 1.000 no
C36 . C37 . 1.58(2) yes
C36 . H361 . 1.000 no
C36 . H362 . 1.000 no
C37 . C38 . 1.55(2) yes
C37 . H371 . 1.000 no
C37 . H372 . 1.000 no
C38 . C39 . 1.53(2) yes
C38 . H381 . 1.000 no
C38 . H382 . 1.000 no
C39 . H391 . 1.000 no
F8 . F9 2_755 1.31(3) yes
